data_4116360
loop_
_publ_author_name
'Wen-wei Huang'
'Huda Henry-Riyad'
'Thomas T. Tidwell'

_publ_section_title
;
 Reactions of the "Stable" Nitroxyl Radical TEMPO with Ketenes: Formation
 of a Unique Peroxidic Source of Aminyl Radicals
;
_journal_name_full 'Journal of the American Chemical Society'
_journal_page_first 3939
_journal_page_last 3943
_journal_paper_doi 10.1021/ja982944i
_journal_volume 121
_journal_year 1999
_chemical_formula_sum 'C17 H24 O2 Si2'
_chemical_formula_weight 316.54
_chemical_name_systematic
; 
 ? 
;
_space_group_IT_number 61
_symmetry_cell_setting orthorhombic
_symmetry_space_group_name_Hall '-P 2ac 2ab'
_symmetry_space_group_name_H-M 'P b c a'
_atom_sites_solution_hydrogens geom
_atom_sites_solution_primary direct
_atom_sites_solution_secondary difmap
_audit_creation_method SHELXL-97
_cell_angle_alpha 90.00
_cell_angle_beta 90.00
_cell_angle_gamma 90.00
_cell_formula_units_Z 8
_cell_length_a 9.3238(4)
_cell_length_b 11.4506(4)
_cell_length_c 34.2187(13)
_cell_measurement_temperature 150.0(1)
_cell_volume 3653.3(2)
_computing_cell_refinement 'Denzo-SMN (Otwinowski & Minor, 1997)'
_computing_data_collection 'KappaCCD server software (Nonius, 1997)'
_computing_data_reduction 'Denzo-SMN (Otwinowski & Minor, 1997)'
_computing_molecular_graphics 'Bruker SHELXTL V5.1'
_computing_publication_material 'Bruker SHELXTL V5.1'
_computing_structure_refinement 'SHELXL-97 (Sheldrick, 1997)'
_computing_structure_solution 'SHELXS-97 (Sheldrick, 1990)'
_diffrn_ambient_temperature 150(2)
_diffrn_measured_fraction_theta_full 0.995
_diffrn_measured_fraction_theta_max 0.995
_diffrn_measurement_device_type 'Nonius KappaCCD'
_diffrn_measurement_method '\f scans'
_diffrn_radiation_monochromator graphite
_diffrn_radiation_source 'fine-focus sealed tube'
_diffrn_radiation_type MoK\a
_diffrn_radiation_wavelength 0.71073
_diffrn_reflns_av_R_equivalents 0.093
_diffrn_reflns_av_sigmaI/netI 0.0526
_diffrn_reflns_limit_h_max 11
_diffrn_reflns_limit_h_min 0
_diffrn_reflns_limit_k_max 14
_diffrn_reflns_limit_k_min 0
_diffrn_reflns_limit_l_max 42
_diffrn_reflns_limit_l_min 0
_diffrn_reflns_number 25350
_diffrn_reflns_theta_full 26.39
_diffrn_reflns_theta_max 26.39
_diffrn_reflns_theta_min 4.10
_exptl_absorpt_coefficient_mu 0.196
_exptl_absorpt_correction_T_max 0.9618
_exptl_absorpt_correction_T_min 0.9526
_exptl_absorpt_correction_type multi-scan
_exptl_absorpt_process_details Denzo-SMN
_exptl_crystal_colour colourless
_exptl_crystal_density_diffrn 1.151
_exptl_crystal_description 'block cut from needle'
_exptl_crystal_F_000 1360
_exptl_crystal_size_max 0.25
_exptl_crystal_size_mid 0.23
_exptl_crystal_size_min 0.20
_refine_diff_density_max 0.251
_refine_diff_density_min -0.279
_refine_diff_density_rms 0.043
_refine_ls_extinction_coef 0.0034(9)
_refine_ls_extinction_expression Fc^*^=kFc[1+0.001xFc^2^\l^3^/sin(2\q)]^-1/4^
_refine_ls_extinction_method SHELXL
_refine_ls_goodness_of_fit_ref 1.045
_refine_ls_hydrogen_treatment mixed
_refine_ls_matrix_type full
_refine_ls_number_parameters 197
_refine_ls_number_reflns 3737
_refine_ls_number_restraints 0
_refine_ls_restrained_S_all 1.045
_refine_ls_R_factor_all 0.0669
_refine_ls_R_factor_gt 0.0434
_refine_ls_shift/su_max 0.004
_refine_ls_shift/su_mean 0.000
_refine_ls_structure_factor_coef Fsqd
_refine_ls_weighting_details 'calc w=1/[\s^2^(Fo^2^)+(0.0531P)^2^+0.9813P] where P=(Fo^2^+2Fc^2^)/3'
_refine_ls_weighting_scheme calc
_refine_ls_wR_factor_gt 0.1078
_refine_ls_wR_factor_ref 0.1170
_reflns_number_gt 2695
_reflns_number_total 3737
_reflns_threshold_expression >2sigma(I)
_cod_data_source_file ja982944i_2.cif
_cod_data_source_block k9887
_cod_database_code 4116360

loop_
_symmetry_equiv_pos_as_xyz
'x, y, z'
'-x+1/2, -y, z+1/2'
'-x, y+1/2, -z+1/2'
'x+1/2, -y+1/2, -z'
'-x, -y, -z'
'x-1/2, y, -z-1/2'
'x, -y-1/2, z-1/2'
'-x-1/2, y-1/2, z'

loop_
_atom_site_label
_atom_site_type_symbol
_atom_site_fract_x
_atom_site_fract_y
_atom_site_fract_z
_atom_site_U_iso_or_equiv
_atom_site_adp_type
_atom_site_occupancy
_atom_site_symmetry_multiplicity
_atom_site_calc_flag
_atom_site_refinement_flags
Si1 Si 0.13179(6) 0.56046(5) 0.309265(16) 0.03629(17) Uani 1 1 d .
O1 O 0.22464(17) 0.35712(14) 0.36713(4) 0.0505(4) Uani 1 1 d .
C1 C 0.1256(2) 0.41817(18) 0.37762(6) 0.0378(5) Uani 1 1 d .
Si2 Si -0.20827(6) 0.65537(5) 0.368566(17) 0.03833(18) Uani 1 1 d .
O2 O 0.06016(15) 0.39796(12) 0.41322(4) 0.0376(3) Uani 1 1 d .
C2 C 0.0524(2) 0.51634(17) 0.35789(6) 0.0339(4) Uani 1 1 d .
C3 C -0.0604(2) 0.54773(16) 0.38151(6) 0.0329(4) Uani 1 1 d .
C4 C -0.0532(2) 0.47586(17) 0.41674(6) 0.0349(5) Uani 1 1 d .
C5 C 0.3290(2) 0.5699(2) 0.31556(8) 0.0530(6) Uani 1 1 d .
H5A H 0.3731 0.5945 0.2909 0.079 Uiso 1 1 calc R
H5B H 0.3666 0.4932 0.3231 0.079 Uiso 1 1 calc R
H5C H 0.3514 0.6269 0.3360 0.079 Uiso 1 1 calc R
C6 C 0.0772(3) 0.70639(19) 0.29069(7) 0.0479(6) Uani 1 1 d .
H6A H 0.1206 0.7197 0.2650 0.072 Uiso 1 1 calc R
H6B H 0.1098 0.7669 0.3089 0.072 Uiso 1 1 calc R
H6C H -0.0274 0.7096 0.2884 0.072 Uiso 1 1 calc R
C7 C 0.0833(3) 0.4422(2) 0.27442(7) 0.0517(6) Uani 1 1 d .
H7A H 0.1328 0.4551 0.2495 0.078 Uiso 1 1 calc R
H7B H -0.0206 0.4427 0.2701 0.078 Uiso 1 1 calc R
H7C H 0.1122 0.3666 0.2853 0.078 Uiso 1 1 calc R
C8 C -0.3690(2) 0.6438(2) 0.40065(7) 0.0505(6) Uani 1 1 d .
H8A H -0.4465 0.6920 0.3900 0.076 Uiso 1 1 calc R
H8B H -0.3448 0.6712 0.4270 0.076 Uiso 1 1 calc R
H8C H -0.4004 0.5622 0.4019 0.076 Uiso 1 1 calc R
C9 C -0.2729(2) 0.6167(2) 0.31862(7) 0.0492(6) Uani 1 1 d .
H9A H -0.3240 0.6834 0.3073 0.074 Uiso 1 1 calc R
H9B H -0.3378 0.5496 0.3203 0.074 Uiso 1 1 calc R
H9C H -0.1908 0.5968 0.3020 0.074 Uiso 1 1 calc R
C10 C -0.1380(3) 0.80712(19) 0.37194(7) 0.0511(6) Uani 1 1 d .
H10A H -0.2026 0.8603 0.3580 0.077 Uiso 1 1 calc R
H10B H -0.0424 0.8107 0.3601 0.077 Uiso 1 1 calc R
H10C H -0.1319 0.8303 0.3995 0.077 Uiso 1 1 calc R
C11 C -0.1346(2) 0.47833(18) 0.44893(6) 0.0381(5) Uani 1 1 d .
H11A H -0.2073 0.5365 0.4488 0.046 Uiso 1 1 calc R
C12 C -0.1303(2) 0.40644(19) 0.48424(6) 0.0393(5) Uani 1 1 d .
C13 C -0.0355(2) 0.31347(18) 0.49028(6) 0.0426(5) Uani 1 1 d .
H13A H 0.0345 0.2956 0.4710 0.051 Uiso 1 1 calc R
C14 C -0.0426(3) 0.2472(2) 0.52415(7) 0.0496(6) Uani 1 1 d .
H14A H 0.0220 0.1839 0.5278 0.059 Uiso 1 1 calc R
C15 C -0.1430(3) 0.2723(2) 0.55274(7) 0.0553(7) Uani 1 1 d .
H15A H -0.1481 0.2262 0.5758 0.066 Uiso 1 1 calc R
C16 C -0.2351(3) 0.3645(3) 0.54756(7) 0.0559(7) Uani 1 1 d .
H16A H -0.3030 0.3829 0.5673 0.067 Uiso 1 1 calc R
C17 C -0.2300(2) 0.4313(2) 0.51365(7) 0.0481(6) Uani 1 1 d .
H17A H -0.2949 0.4945 0.5104 0.058 Uiso 1 1 calc R

loop_
_atom_site_aniso_label
_atom_site_aniso_U_11
_atom_site_aniso_U_22
_atom_site_aniso_U_33
_atom_site_aniso_U_23
_atom_site_aniso_U_13
_atom_site_aniso_U_12
Si1 0.0371(3) 0.0364(3) 0.0354(3) 0.0013(2) 0.0008(2) 0.0003(3)
O1 0.0553(10) 0.0542(9) 0.0420(9) 0.0063(7) 0.0059(7) 0.0228(8)
C1 0.0410(11) 0.0390(11) 0.0333(11) 0.0016(8) -0.0018(9) 0.0030(10)
Si2 0.0369(3) 0.0351(3) 0.0431(3) -0.0012(2) -0.0010(2) 0.0044(3)
O2 0.0416(8) 0.0371(8) 0.0342(8) 0.0032(6) 0.0017(6) 0.0052(7)
C2 0.0351(10) 0.0329(10) 0.0337(11) -0.0007(8) -0.0043(8) 0.0004(9)
C3 0.0327(10) 0.0301(10) 0.0358(11) -0.0027(8) -0.0023(8) -0.0031(8)
C4 0.0352(11) 0.0324(10) 0.0371(11) -0.0039(8) -0.0019(8) -0.0005(9)
C5 0.0412(12) 0.0570(14) 0.0607(16) 0.0062(12) 0.0042(11) -0.0015(11)
C6 0.0523(13) 0.0444(12) 0.0470(14) 0.0090(10) 0.0024(11) -0.0014(11)
C7 0.0669(16) 0.0478(13) 0.0405(13) -0.0016(10) 0.0019(11) -0.0026(12)
C8 0.0426(12) 0.0519(13) 0.0571(15) -0.0018(11) 0.0027(11) 0.0137(11)
C9 0.0409(12) 0.0602(14) 0.0466(13) -0.0001(11) -0.0083(10) 0.0003(11)
C10 0.0542(14) 0.0384(12) 0.0608(15) -0.0026(10) -0.0024(12) 0.0040(11)
C11 0.0378(11) 0.0396(11) 0.0368(11) -0.0035(9) 0.0008(9) -0.0020(9)
C12 0.0391(11) 0.0441(11) 0.0348(11) -0.0034(9) 0.0008(9) -0.0110(10)
C13 0.0506(13) 0.0433(12) 0.0340(11) -0.0008(9) 0.0009(10) -0.0079(10)
C14 0.0603(15) 0.0497(13) 0.0387(12) 0.0042(10) -0.0046(11) -0.0117(12)
C15 0.0597(15) 0.0660(17) 0.0401(13) 0.0093(11) -0.0018(11) -0.0228(14)
C16 0.0468(13) 0.0828(19) 0.0380(13) -0.0016(12) 0.0070(10) -0.0183(13)
C17 0.0391(12) 0.0620(15) 0.0433(13) -0.0034(11) 0.0035(10) -0.0091(11)

loop_
_atom_type_symbol
_atom_type_description
_atom_type_scat_dispersion_real
_atom_type_scat_dispersion_imag
_atom_type_scat_source
C C 0.0033 0.0016 'International Tables Vol C Tables 4.2.6.8 and 6.1.1.4'
H H 0.0000 0.0000 'International Tables Vol C Tables 4.2.6.8 and 6.1.1.4'
O O 0.0106 0.0060 'International Tables Vol C Tables 4.2.6.8 and 6.1.1.4'
Si Si 0.0817 0.0704 'International Tables Vol C Tables 4.2.6.8 and 6.1.1.4'

loop_
_geom_angle_atom_site_label_1
_geom_angle_atom_site_label_2
_geom_angle_atom_site_label_3
_geom_angle
C5 Si1 C6 105.00(11)
C5 Si1 C7 110.96(12)
C6 Si1 C7 111.63(11)
C5 Si1 C2 107.55(10)
C6 Si1 C2 115.74(10)
C7 Si1 C2 105.95(10)
O1 C1 O2 120.03(18)
O1 C1 C2 130.90(19)
O2 C1 C2 109.04(17)
C10 Si2 C8 108.24(11)
C10 Si2 C9 113.10(11)
C8 Si2 C9 105.26(11)
C10 Si2 C3 109.61(10)
C8 Si2 C3 113.58(10)
C9 Si2 C3 107.07(10)
C1 O2 C4 107.76(15)
C3 C2 C1 106.48(17)
C3 C2 Si1 138.36(15)
C1 C2 Si1 115.14(14)
C2 C3 C4 107.60(17)
C2 C3 Si2 125.99(15)
C4 C3 Si2 126.21(15)
C11 C4 O2 121.12(19)
C11 C4 C3 129.88(19)
O2 C4 C3 108.99(16)
C4 C11 C12 130.7(2)
C17 C12 C13 117.9(2)
C17 C12 C11 117.5(2)
C13 C12 C11 124.60(19)
C14 C13 C12 120.7(2)
C15 C14 C13 120.6(2)
C16 C15 C14 119.5(2)
C15 C16 C17 120.6(2)
C16 C17 C12 120.8(2)

loop_
_geom_bond_atom_site_label_1
_geom_bond_atom_site_label_2
_geom_bond_distance
Si1 C5 1.854(2)
Si1 C6 1.859(2)
Si1 C7 1.860(2)
Si1 C2 1.890(2)
O1 C1 1.213(2)
C1 O2 1.382(2)
C1 C2 1.478(3)
Si2 C10 1.861(2)
Si2 C8 1.863(2)
Si2 C9 1.866(2)
Si2 C3 1.901(2)
O2 C4 1.388(2)
C2 C3 1.375(3)
C3 C4 1.461(3)
C4 C11 1.338(3)
C11 C12 1.462(3)
C12 C17 1.399(3)
C12 C13 1.399(3)
C13 C14 1.387(3)
C14 C15 1.385(3)
C15 C16 1.372(4)
C16 C17 1.390(3)
